data_7126253
loop_
_publ_author_name
'Pradhan, Suman'
'Patel, Sandeep'
'Chatterjee, Indranil'

_publ_section_title
;
 Nitrosoarene-catalyzed regioselective aromatic C-H sulfinylation with
 thiols under aerobic conditions.
;
_journal_issue 37
_journal_name_full 'Chemical communications (Cambridge, England)'
_journal_page_first 5054
_journal_page_last 5057
_journal_paper_doi 10.1039/d0cc01188f
_journal_volume 56
_journal_year 2020
_chemical_formula_moiety 'C14 H15 N O S'
_chemical_formula_sum 'C14 H15 N O S'
_chemical_formula_weight 245.33
_space_group_crystal_system monoclinic
_space_group_IT_number 14
_space_group_name_Hall '-P 2ybc'
_space_group_name_H-M_alt 'P 1 21/c 1'
_atom_sites_solution_hydrogens geom
_audit_creation_method SHELXL-2018/3
_audit_update_record
;
2019-11-14 deposited with the CCDC.	2020-03-20 downloaded from the CCDC.
;
_cell_angle_alpha 90
_cell_angle_beta 101.250(5)
_cell_angle_gamma 90
_cell_formula_units_Z 4
_cell_length_a 14.275(2)
_cell_length_b 7.6981(10)
_cell_length_c 11.6398(17)
_cell_measurement_reflns_used 2569
_cell_measurement_temperature 298(2)
_cell_measurement_theta_max 26.4
_cell_measurement_theta_min 2.9
_cell_volume 1254.5(3)
_computing_cell_refinement 'SAINT V8.38A (BRUKER AXS INC.,2017)'
_computing_data_collection 'APEX3 INC.BRUKER SOFTWARE PACKAGE'
_computing_data_reduction 'SAINT V8.38A (BRUKER AXS INC.,2017)'
_computing_molecular_graphics 'MERCURY,ORTEP3 AND PLATON'
_computing_structure_refinement 'SHELXL-2018/3 (Sheldrick, 2018)'
_computing_structure_solution 'SHELXT 2014/5 (Sheldrick, 2014)'
_diffrn_ambient_temperature 298(2)
_diffrn_measured_fraction_theta_full 0.998
_diffrn_measured_fraction_theta_max 0.993
_diffrn_measurement_device_type 'BRUKER D8 VENTURE, PHOTON 200'
_diffrn_measurement_method 'PHI AND OMEGA SCAN'
_diffrn_radiation_type MoK\a
_diffrn_radiation_wavelength 0.71073
_diffrn_reflns_av_R_equivalents 0.0698
_diffrn_reflns_av_unetI/netI 0.0669
_diffrn_reflns_Laue_measured_fraction_full 0.998
_diffrn_reflns_Laue_measured_fraction_max 0.993
_diffrn_reflns_limit_h_max 17
_diffrn_reflns_limit_h_min -17
_diffrn_reflns_limit_k_max 9
_diffrn_reflns_limit_k_min -9
_diffrn_reflns_limit_l_max 14
_diffrn_reflns_limit_l_min -14
_diffrn_reflns_number 12433
_diffrn_reflns_point_group_measured_fraction_full 0.998
_diffrn_reflns_point_group_measured_fraction_max 0.993
_diffrn_reflns_theta_full 25.242
_diffrn_reflns_theta_max 26.425
_diffrn_reflns_theta_min 2.910
_diffrn_source 'FINE FOCUS SEALED TUBE'
_exptl_absorpt_coefficient_mu 0.241
_exptl_absorpt_correction_type multi-scan
_exptl_absorpt_process_details SADABS-2016/2
_exptl_crystal_colour 'PALE YELLOW'
_exptl_crystal_density_diffrn 1.299
_exptl_crystal_density_meas 1.3
_exptl_crystal_density_method 'NOT MEASURED'
_exptl_crystal_description 'BLOCK TYPE'
_exptl_crystal_F_000 520
_exptl_crystal_size_max 0.402
_exptl_crystal_size_mid 0.358
_exptl_crystal_size_min 0.298
_exptl_transmission_factor_max 0.7454
_exptl_transmission_factor_min 0.3593
_refine_diff_density_max 0.526
_refine_diff_density_min -0.452
_refine_diff_density_rms 0.065
_refine_ls_extinction_method none
_refine_ls_goodness_of_fit_ref 1.048
_refine_ls_hydrogen_treatment constr
_refine_ls_matrix_type full
_refine_ls_number_parameters 154
_refine_ls_number_reflns 2569
_refine_ls_number_restraints 0
_refine_ls_restrained_S_all 1.048
_refine_ls_R_factor_all 0.1045
_refine_ls_R_factor_gt 0.0692
_refine_ls_shift/su_max 0.000
_refine_ls_shift/su_mean 0.000
_refine_ls_structure_factor_coef Fsqd
_refine_ls_weighting_details 'w=1/[\s^2^(Fo^2^)+(0.1200P)^2^+0.5317P] where P=(Fo^2^+2Fc^2^)/3'
_refine_ls_weighting_scheme calc
_refine_ls_wR_factor_gt 0.1939
_refine_ls_wR_factor_ref 0.2260
_reflns_Friedel_coverage 0.000
_reflns_number_gt 1718
_reflns_number_total 2569
_reflns_threshold_expression 'I > 2\s(I)'
_cod_data_source_file d0cc01188f2.cif
_cod_data_source_block shelx_CCDC1
_cod_depositor_comments
;
The following automatic conversions were performed:

data item '_exptl_absorpt_correction_type' value 'MULTI SCAN' was
changed to 'multi-scan' in accordance with the
/home/data/users/saulius/crontab/automatic-downloads/rss-feeds/RSC/lib/dictionaries/cif_core.dic
dictionary named 'cif_core.dic' version 2.4.2 last updated on
2011-04-26.

Automatic conversion script
Id: cif_fix_values 7556 2019-12-06 15:28:31Z antanas 

 Adding full bibliography for 7126252--7126253.cif.
;
_cod_original_cell_volume 1254.6(3)
_cod_original_sg_symbol_H-M 'P 21/c'
_cod_database_code 7126253
_shelx_shelxl_version_number 2018/3
_shelx_space_group_comment
;
The symmetry employed for this shelxl refinement is uniquely defined
by the following loop, which should always be used as a source of
symmetry information in preference to the above space-group names.
They are only intended as comments.
;

loop_
_space_group_symop_operation_xyz
'x, y, z'
'-x, y+1/2, -z+1/2'
'-x, -y, -z'
'x, -y-1/2, z-1/2'

loop_
_atom_site_label
_atom_site_type_symbol
_atom_site_fract_x
_atom_site_fract_y
_atom_site_fract_z
_atom_site_U_iso_or_equiv
_atom_site_adp_type
_atom_site_occupancy
_atom_site_site_symmetry_order
_atom_site_calc_flag
_atom_site_refinement_flags_posn
_atom_site_refinement_flags_adp
_atom_site_refinement_flags_occupancy
_atom_site_disorder_assembly
_atom_site_disorder_group
S1 S 0.32177(7) 0.18180(11) 0.36049(8) 0.0645(4) Uani 1 1 d . . . . .
O1 O 0.3292(2) 0.1343(4) 0.2397(2) 0.0904(10) Uani 1 1 d . . . . .
N3 N -0.0922(2) 0.1663(3) 0.3795(2) 0.0594(7) Uani 1 1 d . . . . .
C9 C 0.3605(2) -0.0021(4) 0.4512(3) 0.0508(7) Uani 1 1 d . . . . .
C5 C 0.0702(3) 0.2477(4) 0.4645(3) 0.0557(8) Uani 1 1 d . . . . .
H5 H 0.049786 0.300200 0.527265 0.067 Uiso 1 1 calc R U . . .
C7 C 0.1978(3) 0.1726(4) 0.3678(3) 0.0512(8) Uani 1 1 d . . . . .
C3 C 0.0022(2) 0.1666(3) 0.3766(2) 0.0486(8) Uani 1 1 d . . . . .
C14 C 0.3595(3) -0.1643(4) 0.4017(3) 0.0641(9) Uani 1 1 d . . . . .
H14 H 0.339554 -0.178636 0.321309 0.077 Uiso 1 1 calc R U . . .
C8 C 0.1337(3) 0.0893(4) 0.2815(2) 0.0579(9) Uani 1 1 d . . . . .
H8 H 0.155406 0.035303 0.220203 0.070 Uiso 1 1 calc R U . . .
C4 C 0.0386(3) 0.0851(4) 0.2850(2) 0.0551(8) Uani 1 1 d . . . . .
H4 H -0.003264 0.027508 0.226079 0.066 Uiso 1 1 calc R U . . .
C1 C -0.1281(3) 0.2425(5) 0.4753(3) 0.0699(10) Uani 1 1 d . . . . .
H1A H -0.196236 0.229729 0.461759 0.105 Uiso 1 1 calc R U . . .
H1B H -0.099994 0.184913 0.546907 0.105 Uiso 1 1 calc R U . . .
H1C H -0.111890 0.363653 0.481128 0.105 Uiso 1 1 calc R U . . .
C6 C 0.1655(3) 0.2515(4) 0.4600(3) 0.0573(8) Uani 1 1 d . . . . .
H6 H 0.208468 0.306983 0.518887 0.069 Uiso 1 1 calc R U . . .
C10 C 0.3933(3) 0.0213(5) 0.5708(3) 0.0646(9) Uani 1 1 d . . . . .
H10 H 0.395532 0.131676 0.603628 0.078 Uiso 1 1 calc R U . . .
C2 C -0.1595(3) 0.0711(5) 0.2933(3) 0.0757(11) Uani 1 1 d . . . . .
H2A H -0.222730 0.085524 0.308766 0.114 Uiso 1 1 calc R U . . .
H2B H -0.157602 0.114549 0.216489 0.114 Uiso 1 1 calc R U . . .
H2C H -0.143010 -0.049894 0.297462 0.114 Uiso 1 1 calc R U . . .
C13 C 0.3883(3) -0.3055(5) 0.4728(4) 0.0844(13) Uani 1 1 d . . . . .
H13 H 0.386652 -0.416099 0.440362 0.101 Uiso 1 1 calc R U . . .
C11 C 0.4221(3) -0.1207(7) 0.6394(3) 0.0841(13) Uani 1 1 d . . . . .
H11 H 0.443754 -0.106947 0.719556 0.101 Uiso 1 1 calc R U . . .
C12 C 0.4192(3) -0.2838(7) 0.5903(5) 0.0898(14) Uani 1 1 d . . . . .
H12 H 0.438354 -0.379728 0.637555 0.108 Uiso 1 1 calc R U . . .

loop_
_atom_site_aniso_label
_atom_site_aniso_U_11
_atom_site_aniso_U_22
_atom_site_aniso_U_33
_atom_site_aniso_U_23
_atom_site_aniso_U_13
_atom_site_aniso_U_12
S1 0.0629(7) 0.0599(6) 0.0772(6) 0.0164(4) 0.0295(5) 0.0027(4)
O1 0.094(2) 0.119(2) 0.0681(16) 0.0275(15) 0.0409(15) 0.0169(17)
N3 0.0574(19) 0.0611(17) 0.0629(16) -0.0042(12) 0.0199(13) -0.0014(13)
C9 0.0474(18) 0.0559(17) 0.0538(16) 0.0043(13) 0.0212(13) -0.0010(14)
C5 0.065(2) 0.0541(17) 0.0511(16) -0.0061(13) 0.0187(15) 0.0022(16)
C7 0.058(2) 0.0456(16) 0.0535(16) 0.0091(12) 0.0189(14) 0.0061(14)
C3 0.061(2) 0.0415(15) 0.0458(14) 0.0041(11) 0.0159(14) 0.0024(14)
C14 0.063(2) 0.062(2) 0.071(2) -0.0038(16) 0.0244(17) 0.0000(17)
C8 0.075(2) 0.0556(18) 0.0477(16) 0.0020(13) 0.0226(15) 0.0126(17)
C4 0.067(2) 0.0524(18) 0.0467(15) -0.0055(12) 0.0131(14) 0.0023(15)
C1 0.071(3) 0.070(2) 0.076(2) 0.0008(18) 0.0328(19) 0.006(2)
C6 0.060(2) 0.0552(17) 0.0573(18) -0.0055(14) 0.0136(15) -0.0007(16)
C10 0.054(2) 0.081(2) 0.0619(19) -0.0039(17) 0.0193(15) -0.0069(18)
C2 0.066(3) 0.086(3) 0.074(2) -0.0038(19) 0.0090(18) -0.006(2)
C13 0.088(3) 0.056(2) 0.120(4) 0.010(2) 0.047(3) 0.009(2)
C11 0.065(3) 0.127(4) 0.061(2) 0.022(2) 0.0139(17) -0.002(3)
C12 0.068(3) 0.100(3) 0.108(3) 0.051(3) 0.032(2) 0.021(2)

loop_
_atom_type_symbol
_atom_type_description
_atom_type_scat_dispersion_real
_atom_type_scat_dispersion_imag
_atom_type_scat_source
C C 0.0033 0.0016 'International Tables Vol C Tables 4.2.6.8 and 6.1.1.4'
H H 0.0000 0.0000 'International Tables Vol C Tables 4.2.6.8 and 6.1.1.4'
N N 0.0061 0.0033 'International Tables Vol C Tables 4.2.6.8 and 6.1.1.4'
O O 0.0106 0.0060 'International Tables Vol C Tables 4.2.6.8 and 6.1.1.4'
S S 0.1246 0.1234 'International Tables Vol C Tables 4.2.6.8 and 6.1.1.4'

loop_
_geom_angle_atom_site_label_1
_geom_angle_atom_site_label_2
_geom_angle_atom_site_label_3
_geom_angle
_geom_angle_site_symmetry_1
_geom_angle_site_symmetry_3
_geom_angle_publ_flag
O1 S1 C9 107.15(16) . . ?
O1 S1 C7 106.92(17) . . ?
C9 S1 C7 97.79(14) . . ?
C3 N3 C1 121.6(3) . . ?
C3 N3 C2 120.9(3) . . ?
C1 N3 C2 117.1(3) . . ?
C14 C9 C10 120.8(3) . . ?
C14 C9 S1 119.6(2) . . ?
C10 C9 S1 119.6(3) . . ?
C6 C5 C3 121.9(3) . . ?
C6 C5 H5 119.0 . . ?
C3 C5 H5 119.0 . . ?
C8 C7 C6 119.5(3) . . ?
C8 C7 S1 120.4(2) . . ?
C6 C7 S1 120.1(3) . . ?
N3 C3 C5 122.0(3) . . ?
N3 C3 C4 122.0(3) . . ?
C5 C3 C4 116.0(3) . . ?
C9 C14 C13 119.1(3) . . ?
C9 C14 H14 120.4 . . ?
C13 C14 H14 120.4 . . ?
C4 C8 C7 120.8(3) . . ?
C4 C8 H8 119.6 . . ?
C7 C8 H8 119.6 . . ?
C8 C4 C3 121.5(3) . . ?
C8 C4 H4 119.2 . . ?
C3 C4 H4 119.2 . . ?
N3 C1 H1A 109.5 . . ?
N3 C1 H1B 109.5 . . ?
H1A C1 H1B 109.5 . . ?
N3 C1 H1C 109.5 . . ?
H1A C1 H1C 109.5 . . ?
H1B C1 H1C 109.5 . . ?
C5 C6 C7 120.1(3) . . ?
C5 C6 H6 119.9 . . ?
C7 C6 H6 119.9 . . ?
C11 C10 C9 119.0(4) . . ?
C11 C10 H10 120.5 . . ?
C9 C10 H10 120.5 . . ?
N3 C2 H2A 109.5 . . ?
N3 C2 H2B 109.5 . . ?
H2A C2 H2B 109.5 . . ?
N3 C2 H2C 109.5 . . ?
H2A C2 H2C 109.5 . . ?
H2B C2 H2C 109.5 . . ?
C12 C13 C14 120.4(4) . . ?
C12 C13 H13 119.8 . . ?
C14 C13 H13 119.8 . . ?
C10 C11 C12 120.3(4) . . ?
C10 C11 H11 119.9 . . ?
C12 C11 H11 119.9 . . ?
C13 C12 C11 120.4(4) . . ?
C13 C12 H12 119.8 . . ?
C11 C12 H12 119.8 . . ?

loop_
_geom_bond_atom_site_label_1
_geom_bond_atom_site_label_2
_geom_bond_distance
_geom_bond_site_symmetry_2
_geom_bond_publ_flag
S1 O1 1.477(3) . ?
S1 C9 1.788(3) . ?
S1 C7 1.789(4) . ?
N3 C3 1.355(4) . ?
N3 C1 1.440(4) . ?
N3 C2 1.446(4) . ?
C9 C14 1.374(5) . ?
C9 C10 1.390(5) . ?
C5 C6 1.371(5) . ?
C5 C3 1.411(5) . ?
C5 H5 0.9300 . ?
C7 C8 1.378(5) . ?
C7 C6 1.388(4) . ?
C3 C4 1.420(4) . ?
C14 C13 1.380(5) . ?
C14 H14 0.9300 . ?
C8 C4 1.367(5) . ?
C8 H8 0.9300 . ?
C4 H4 0.9300 . ?
C1 H1A 0.9600 . ?
C1 H1B 0.9600 . ?
C1 H1C 0.9600 . ?
C6 H6 0.9300 . ?
C10 C11 1.369(6) . ?
C10 H10 0.9300 . ?
C2 H2A 0.9600 . ?
C2 H2B 0.9600 . ?
C2 H2C 0.9600 . ?
C13 C12 1.363(7) . ?
C13 H13 0.9300 . ?
C11 C12 1.377(7) . ?
C11 H11 0.9300 . ?
C12 H12 0.9300 . ?

loop_
_geom_torsion_atom_site_label_1
_geom_torsion_atom_site_label_2
_geom_torsion_atom_site_label_3
_geom_torsion_atom_site_label_4
_geom_torsion
_geom_torsion_site_symmetry_1
_geom_torsion_site_symmetry_2
_geom_torsion_site_symmetry_3
_geom_torsion_site_symmetry_4
_geom_torsion_publ_flag
O1 S1 C9 C14 -21.3(3) . . . . ?
C7 S1 C9 C14 89.1(3) . . . . ?
O1 S1 C9 C10 157.4(3) . . . . ?
C7 S1 C9 C10 -92.2(3) . . . . ?
O1 S1 C7 C8 15.4(3) . . . . ?
C9 S1 C7 C8 -95.3(3) . . . . ?
O1 S1 C7 C6 -163.8(3) . . . . ?
C9 S1 C7 C6 85.5(3) . . . . ?
C1 N3 C3 C5 -2.7(5) . . . . ?
C2 N3 C3 C5 -175.2(3) . . . . ?
C1 N3 C3 C4 177.2(3) . . . . ?
C2 N3 C3 C4 4.7(5) . . . . ?
C6 C5 C3 N3 -178.4(3) . . . . ?
C6 C5 C3 C4 1.7(4) . . . . ?
C10 C9 C14 C13 2.2(5) . . . . ?
S1 C9 C14 C13 -179.1(3) . . . . ?
C6 C7 C8 C4 0.7(4) . . . . ?
S1 C7 C8 C4 -178.5(2) . . . . ?
C7 C8 C4 C3 0.4(5) . . . . ?
N3 C3 C4 C8 178.6(3) . . . . ?
C5 C3 C4 C8 -1.5(4) . . . . ?
C3 C5 C6 C7 -0.6(5) . . . . ?
C8 C7 C6 C5 -0.6(4) . . . . ?
S1 C7 C6 C5 178.6(2) . . . . ?
C14 C9 C10 C11 -1.8(5) . . . . ?
S1 C9 C10 C11 179.5(3) . . . . ?
C9 C14 C13 C12 -1.3(6) . . . . ?
C9 C10 C11 C12 0.4(6) . . . . ?
C14 C13 C12 C11 -0.1(7) . . . . ?
C10 C11 C12 C13 0.5(7) . . . . ?
